data_7102709
loop_
_publ_author_name
'Che, Chi-Ming'
'Chan, Siu-Chung'
'Xiang, Hai-Feng'
'Chan, Michael C W'
'Liu, Yu'
'Wang, Yue'

_publ_section_title
;
 Tetradentate Schiff base platinum(II) complexes as new class of
 phosphorescent materials for high-efficiency and white-light
 electroluminescent devices.
;
_journal_issue 13
_journal_name_full 'Chemical communications (Cambridge, England)'
_journal_page_first 1484
_journal_page_last 1485
_journal_paper_doi 10.1039/b402318h
_journal_year 2004
_chemical_formula_moiety 'C20 H22 N2 O2 Pt'
_chemical_formula_sum 'C20 H22 N2 O2 Pt'
_chemical_formula_weight 517.49
_chemical_name_systematic
;
?
;
_space_group_IT_number 14
_symmetry_cell_setting monoclinic
_symmetry_space_group_name_Hall '-P 2ybc'
_symmetry_space_group_name_H-M 'P 1 21/c 1'
_atom_sites_solution_hydrogens geom
_atom_sites_solution_primary direct
_atom_sites_solution_secondary difmap
_audit_creation_method SHELXL-97
_cell_angle_alpha 90.00
_cell_angle_beta 94.90(3)
_cell_angle_gamma 90.00
_cell_formula_units_Z 12
_cell_length_a 22.384(5)
_cell_length_b 20.718(4)
_cell_length_c 12.077(2)
_cell_measurement_reflns_used 0
_cell_measurement_temperature 253(2)
_cell_measurement_theta_max 0
_cell_measurement_theta_min 0
_cell_volume 5580.3(19)
_computing_cell_refinement Scalepack
_computing_data_collection Marcontrol
_computing_data_reduction Denzo
_computing_molecular_graphics 'Ortep-3 for Windows (Farrugia, 1997)'
_computing_publication_material 'WinGX publication routines (Farrugia, 1999)'
_computing_structure_refinement 'SHELXL-97 (Sheldrick, 1997)'
_computing_structure_solution SIR-97
_diffrn_ambient_temperature 253(2)
_diffrn_measured_fraction_theta_full 0.881
_diffrn_measured_fraction_theta_max 0.881
_diffrn_measurement_device_type 'marresearch IPDS mar300'
_diffrn_measurement_method Oscillation
_diffrn_radiation_monochromator graphite
_diffrn_radiation_source 'fine-focus sealed tube'
_diffrn_radiation_type MoK\a
_diffrn_radiation_wavelength 0.71069
_diffrn_reflns_av_R_equivalents 0.0691
_diffrn_reflns_av_sigmaI/netI 0.1392
_diffrn_reflns_limit_h_max 26
_diffrn_reflns_limit_h_min -26
_diffrn_reflns_limit_k_max 24
_diffrn_reflns_limit_k_min -24
_diffrn_reflns_limit_l_max 13
_diffrn_reflns_limit_l_min -13
_diffrn_reflns_number 28179
_diffrn_reflns_theta_full 25.35
_diffrn_reflns_theta_max 25.35
_diffrn_reflns_theta_min 0.91
_exptl_absorpt_coefficient_mu 7.558
_exptl_absorpt_correction_type none
_exptl_crystal_colour orange
_exptl_crystal_density_diffrn 1.848
_exptl_crystal_density_method 'not measured'
_exptl_crystal_description prism
_exptl_crystal_F_000 3000
_exptl_crystal_size_max 0.3
_exptl_crystal_size_mid 0.2
_exptl_crystal_size_min 0.1
_refine_diff_density_max 0.960
_refine_diff_density_min -2.327
_refine_diff_density_rms 0.174
_refine_ls_extinction_method none
_refine_ls_goodness_of_fit_ref 0.788
_refine_ls_hydrogen_treatment mixed
_refine_ls_matrix_type full
_refine_ls_number_parameters 658
_refine_ls_number_reflns 9009
_refine_ls_number_restraints 0
_refine_ls_restrained_S_all 0.788
_refine_ls_R_factor_all 0.0780
_refine_ls_R_factor_gt 0.0390
_refine_ls_shift/su_max 0.001
_refine_ls_shift/su_mean 0.000
_refine_ls_structure_factor_coef Fsqd
_refine_ls_weighting_details 'calc w==1/[\s^2^(Fo^2^)+(0.0000P)^2^+0.0000P] where P==(Fo^2^+2Fc^2^)/3'
_refine_ls_weighting_scheme calc
_refine_ls_wR_factor_gt 0.0811
_refine_ls_wR_factor_ref 0.0868
_reflns_number_gt 5068
_reflns_number_total 9009
_reflns_threshold_expression >2sigma(I)
_cod_data_source_file b402318h.txt
_cod_data_source_block mar827a
_cod_database_code 7102709

loop_
_symmetry_equiv_pos_as_xyz
'x, y, z'
'-x, y+1/2, -z+1/2'
'-x, -y, -z'
'x, -y-1/2, z-1/2'

loop_
_atom_site_label
_atom_site_type_symbol
_atom_site_fract_x
_atom_site_fract_y
_atom_site_fract_z
_atom_site_U_iso_or_equiv
_atom_site_adp_type
_atom_site_occupancy
_atom_site_symmetry_multiplicity
_atom_site_calc_flag
_atom_site_refinement_flags
Pt1 Pt 0.022968(19) 0.169007(19) 0.19773(3) 0.04162(12) Uani 1 1 d .
Pt2 Pt 0.306065(18) 0.104687(18) 0.54242(3) 0.03796(12) Uani 1 1 d .
Pt3 Pt 0.367141(17) -0.165086(18) 0.43553(3) 0.03572(11) Uani 1 1 d .
O1 O 0.0898(3) 0.2266(3) 0.1621(4) 0.0447(18) Uani 1 1 d .
O2 O 0.0141(3) 0.1503(3) 0.0360(5) 0.060(2) Uani 1 1 d .
O3 O 0.3392(3) 0.1845(3) 0.6178(4) 0.053(2) Uani 1 1 d .
O4 O 0.3233(3) 0.0638(3) 0.6915(4) 0.0473(18) Uani 1 1 d .
O5 O 0.2812(3) -0.1863(3) 0.4054(4) 0.0501(19) Uani 1 1 d .
O6 O 0.3591(3) -0.1317(3) 0.2805(4) 0.0434(17) Uani 1 1 d .
N1 N 0.0297(4) 0.1896(4) 0.3556(6) 0.039(2) Uani 1 1 d .
N2 N -0.0423(3) 0.1127(4) 0.2335(6) 0.045(2) Uani 1 1 d .
N3 N 0.2828(4) 0.1454(4) 0.3973(5) 0.042(2) Uani 1 1 d .
N4 N 0.2767(3) 0.0259(4) 0.4660(5) 0.041(2) Uani 1 1 d .
N5 N 0.3750(4) -0.2008(4) 0.5853(6) 0.048(2) Uani 1 1 d .
N6 N 0.4497(4) -0.1452(4) 0.4652(6) 0.049(2) Uani 1 1 d .
C1 C 0.1168(4) 0.2669(5) 0.2320(7) 0.042(3) Uani 1 1 d .
C2 C 0.1612(5) 0.3072(5) 0.1939(8) 0.054(3) Uani 1 1 d .
H2 H 0.1703 0.3034 0.1205 0.064 Uiso 1 1 calc R
C3 C 0.1910(5) 0.3512(5) 0.2599(9) 0.063(3) Uani 1 1 d .
H3 H 0.2193 0.3776 0.2304 0.076 Uiso 1 1 calc R
C4 C 0.1805(5) 0.3578(5) 0.3697(8) 0.062(3) Uani 1 1 d .
H4 H 0.2016 0.3880 0.4146 0.074 Uiso 1 1 calc R
C5 C 0.1382(5) 0.3189(5) 0.4119(8) 0.049(3) Uani 1 1 d .
H5 H 0.1306 0.3233 0.4861 0.059 Uiso 1 1 calc R
C6 C 0.1062(4) 0.2729(4) 0.3460(6) 0.035(2) Uani 1 1 d .
C7 C 0.0650(4) 0.2330(4) 0.4033(7) 0.037(2) Uani 1 1 d .
H7 H 0.0639 0.2391 0.4794 0.045 Uiso 1 1 calc R
C8 C -0.0073(4) 0.1455(5) 0.4217(7) 0.040(3) Uani 1 1 d .
C9 C -0.0631(4) 0.1267(5) 0.3483(7) 0.043(3) Uani 1 1 d .
C10 C 0.0331(5) 0.0861(5) 0.4544(8) 0.060(3) Uani 1 1 d .
H10A H 0.0417 0.0632 0.3885 0.089 Uiso 1 1 calc R
H10B H 0.0126 0.0580 0.5017 0.089 Uiso 1 1 calc R
H10C H 0.0700 0.1005 0.4931 0.089 Uiso 1 1 calc R
C11 C -0.0228(4) 0.1781(5) 0.5323(7) 0.055(3) Uani 1 1 d .
H11A H 0.0132 0.1830 0.5809 0.083 Uiso 1 1 calc R
H11B H -0.0508 0.1516 0.5676 0.083 Uiso 1 1 calc R
H11C H -0.0402 0.2198 0.5163 0.083 Uiso 1 1 calc R
C12 C -0.0954(5) 0.0681(5) 0.3922(8) 0.065(3) Uani 1 1 d .
H12A H -0.1342 0.0638 0.3524 0.098 Uiso 1 1 calc R
H12B H -0.1000 0.0738 0.4699 0.098 Uiso 1 1 calc R
H12C H -0.0722 0.0299 0.3818 0.098 Uiso 1 1 calc R
C13 C -0.1063(4) 0.1837(5) 0.3339(7) 0.052(3) Uani 1 1 d .
H13A H -0.0848 0.2214 0.3134 0.078 Uiso 1 1 calc R
H13B H -0.1237 0.1916 0.4025 0.078 Uiso 1 1 calc R
H13C H -0.1374 0.1740 0.2766 0.078 Uiso 1 1 calc R
C14 C -0.0699(5) 0.0736(5) 0.1654(9) 0.059(3) Uani 1 1 d .
H14 H -0.0993 0.0479 0.1927 0.071 Uiso 1 1 calc R
C15 C -0.0596(5) 0.0656(5) 0.0495(9) 0.059(3) Uani 1 1 d .
C16 C -0.0213(6) 0.1046(6) -0.0096(8) 0.061(3) Uani 1 1 d .
C17 C -0.0187(6) 0.0942(6) -0.1255(8) 0.074(4) Uani 1 1 d .
H17 H 0.0044 0.1210 -0.1664 0.088 Uiso 1 1 calc R
C18 C -0.0509(7) 0.0436(7) -0.1769(11) 0.089(5) Uani 1 1 d .
H18 H -0.0486 0.0363 -0.2524 0.106 Uiso 1 1 calc R
C19 C -0.0855(6) 0.0049(7) -0.1193(11) 0.079(4) Uani 1 1 d .
H19 H -0.1058 -0.0292 -0.1559 0.095 Uiso 1 1 calc R
C20 C -0.0917(5) 0.0140(6) -0.0087(9) 0.072(4) Uani 1 1 d .
H20 H -0.1165 -0.0129 0.0285 0.086 Uiso 1 1 calc R
C21 C 0.3487(5) 0.2385(5) 0.5615(7) 0.045(3) Uani 1 1 d .
C22 C 0.3803(5) 0.2870(5) 0.6208(7) 0.051(3) Uani 1 1 d .
H22 H 0.3932 0.2805 0.6952 0.061 Uiso 1 1 calc R
C23 C 0.3925(5) 0.3442(5) 0.5709(8) 0.057(3) Uani 1 1 d .
H23 H 0.4147 0.3756 0.6111 0.068 Uiso 1 1 calc R
C24 C 0.3718(5) 0.3562(5) 0.4587(9) 0.059(3) Uani 1 1 d .
H24 H 0.3792 0.3957 0.4257 0.071 Uiso 1 1 calc R
C25 C 0.3410(4) 0.3092(5) 0.4003(8) 0.047(3) Uani 1 1 d .
H25 H 0.3279 0.3170 0.3264 0.057 Uiso 1 1 calc R
C26 C 0.3282(4) 0.2494(4) 0.4469(7) 0.040(3) Uani 1 1 d .
C27 C 0.2945(5) 0.2047(5) 0.3766(7) 0.048(3) Uani 1 1 d .
H27 H 0.2793 0.2202 0.3076 0.058 Uiso 1 1 calc R
C28 C 0.2428(5) 0.1025(5) 0.3229(7) 0.047(3) Uani 1 1 d .
C29 C 0.2700(5) 0.0340(5) 0.3411(7) 0.049(3) Uani 1 1 d .
C30 C 0.1794(4) 0.1072(5) 0.3635(8) 0.055(3) Uani 1 1 d .
H30A H 0.1799 0.0900 0.4373 0.082 Uiso 1 1 calc R
H30B H 0.1518 0.0830 0.3145 0.082 Uiso 1 1 calc R
H30C H 0.1672 0.1516 0.3638 0.082 Uiso 1 1 calc R
C31 C 0.2410(5) 0.1237(5) 0.2013(7) 0.061(3) Uani 1 1 d .
H31A H 0.2187 0.1631 0.1914 0.092 Uiso 1 1 calc R
H31B H 0.2222 0.0908 0.1546 0.092 Uiso 1 1 calc R
H31C H 0.2812 0.1306 0.1815 0.092 Uiso 1 1 calc R
C32 C 0.2305(5) -0.0197(5) 0.2867(7) 0.066(4) Uani 1 1 d .
H32A H 0.2519 -0.0599 0.2924 0.099 Uiso 1 1 calc R
H32B H 0.2205 -0.0096 0.2098 0.099 Uiso 1 1 calc R
H32C H 0.1944 -0.0233 0.3238 0.099 Uiso 1 1 calc R
C33 C 0.3318(5) 0.0296(5) 0.2968(8) 0.064(3) Uani 1 1 d .
H33A H 0.3558 0.0658 0.3233 0.097 Uiso 1 1 calc R
H33B H 0.3275 0.0300 0.2170 0.097 Uiso 1 1 calc R
H33C H 0.3511 -0.0097 0.3222 0.097 Uiso 1 1 calc R
C34 C 0.2672(4) -0.0276(5) 0.5153(7) 0.045(3) Uani 1 1 d .
H34 H 0.2537 -0.0624 0.4712 0.054 Uiso 1 1 calc R
C35 C 0.2760(4) -0.0383(5) 0.6349(8) 0.043(3) Uani 1 1 d .
C36 C 0.3002(5) 0.0061(5) 0.7146(8) 0.055(3) Uani 1 1 d .
C37 C 0.3006(5) -0.0114(6) 0.8263(8) 0.065(3) Uani 1 1 d .
H37 H 0.3154 0.0177 0.8806 0.078 Uiso 1 1 calc R
C38 C 0.2802(6) -0.0694(7) 0.8580(9) 0.088(5) Uani 1 1 d .
H38 H 0.2807 -0.0792 0.9332 0.105 Uiso 1 1 calc R
C39 C 0.2586(6) -0.1148(6) 0.7793(10) 0.082(4) Uani 1 1 d .
H39 H 0.2462 -0.1554 0.8013 0.098 Uiso 1 1 calc R
C40 C 0.2559(5) -0.0991(5) 0.6722(9) 0.059(3) Uani 1 1 d .
H40 H 0.2404 -0.1289 0.6197 0.071 Uiso 1 1 calc R
C41 C 0.2542(5) -0.2293(5) 0.4650(7) 0.040(2) Uani 1 1 d .
C42 C 0.1956(4) -0.2497(5) 0.4264(7) 0.042(3) Uani 1 1 d .
H42 H 0.1772 -0.2314 0.3619 0.051 Uiso 1 1 calc R
C43 C 0.1654(5) -0.2952(5) 0.4807(8) 0.048(3) Uani 1 1 d .
H43 H 0.1277 -0.3087 0.4513 0.057 Uiso 1 1 calc R
C44 C 0.1906(5) -0.3221(5) 0.5805(8) 0.056(3) Uani 1 1 d .
H44 H 0.1702 -0.3539 0.6164 0.067 Uiso 1 1 calc R
C45 C 0.2452(5) -0.3009(5) 0.6244(7) 0.047(3) Uani 1 1 d .
H45 H 0.2608 -0.3170 0.6927 0.056 Uiso 1 1 calc R
C46 C 0.2784(4) -0.2559(4) 0.5693(7) 0.038(2) Uani 1 1 d .
C47 C 0.3342(5) -0.2371(5) 0.6272(8) 0.054(3) Uani 1 1 d .
H47 H 0.3422 -0.2516 0.6998 0.065 Uiso 1 1 calc R
C48 C 0.4308(6) -0.1779(6) 0.6522(10) 0.082(4) Uiso 1 1 d .
C49 C 0.4771(6) -0.1695(6) 0.5778(10) 0.082(4) Uiso 1 1 d .
C50 C 0.4429(4) -0.2085(5) 0.7610(7) 0.054(3) Uiso 1 1 d .
H50A H 0.4439 -0.2545 0.7521 0.081 Uiso 1 1 calc R
H50B H 0.4118 -0.1972 0.8077 0.081 Uiso 1 1 calc R
H50C H 0.4809 -0.1938 0.7947 0.081 Uiso 1 1 calc R
C51 C 0.4199(6) -0.0972(6) 0.6781(9) 0.094(4) Uiso 1 1 d .
H51A H 0.4492 -0.0829 0.7355 0.141 Uiso 1 1 calc R
H51B H 0.3804 -0.0910 0.7016 0.141 Uiso 1 1 calc R
H51C H 0.4240 -0.0729 0.6115 0.141 Uiso 1 1 calc R
C52 C 0.4911(5) -0.2501(5) 0.5628(8) 0.082(4) Uiso 1 1 d .
H52A H 0.5275 -0.2613 0.6065 0.123 Uiso 1 1 calc R
H52B H 0.4953 -0.2595 0.4860 0.123 Uiso 1 1 calc R
H52C H 0.4584 -0.2747 0.5876 0.123 Uiso 1 1 calc R
C53 C 0.5361(4) -0.1367(5) 0.6143(7) 0.054(3) Uiso 1 1 d .
H53A H 0.5329 -0.0914 0.5986 0.081 Uiso 1 1 calc R
H53B H 0.5674 -0.1550 0.5747 0.081 Uiso 1 1 calc R
H53C H 0.5453 -0.1430 0.6926 0.081 Uiso 1 1 calc R
C54 C 0.4841(5) -0.1212(5) 0.3949(8) 0.056(3) Uani 1 1 d .
H54 H 0.5243 -0.1150 0.4185 0.068 Uiso 1 1 calc R
C55 C 0.4639(5) -0.1035(5) 0.2814(7) 0.045(3) Uani 1 1 d .
C56 C 0.4050(5) -0.1097(5) 0.2323(8) 0.047(3) Uani 1 1 d .
C57 C 0.3946(5) -0.0922(5) 0.1197(7) 0.056(3) Uani 1 1 d .
H57 H 0.3559 -0.0963 0.0861 0.067 Uiso 1 1 calc R
C58 C 0.4376(6) -0.0697(6) 0.0572(9) 0.074(4) Uani 1 1 d .
H58 H 0.4284 -0.0602 -0.0176 0.088 Uiso 1 1 calc R
C59 C 0.4950(6) -0.0611(6) 0.1057(9) 0.079(4) Uani 1 1 d .
H59 H 0.5244 -0.0434 0.0650 0.095 Uiso 1 1 calc R
C60 C 0.5089(5) -0.0790(5) 0.2160(9) 0.067(3) Uani 1 1 d .
H60 H 0.5481 -0.0749 0.2474 0.080 Uiso 1 1 calc R

loop_
_atom_site_aniso_label
_atom_site_aniso_U_11
_atom_site_aniso_U_22
_atom_site_aniso_U_33
_atom_site_aniso_U_23
_atom_site_aniso_U_13
_atom_site_aniso_U_12
Pt1 0.0513(3) 0.0353(3) 0.0375(2) -0.00365(17) -0.00060(17) -0.0027(2)
Pt2 0.0435(3) 0.0322(2) 0.03729(19) -0.00036(17) -0.00160(16) -0.0025(2)
Pt3 0.0362(3) 0.0313(2) 0.0391(2) 0.00044(16) -0.00018(16) -0.0007(2)
O1 0.053(5) 0.054(5) 0.027(3) -0.001(3) 0.000(3) -0.009(4)
O2 0.079(6) 0.046(5) 0.054(4) -0.011(3) -0.004(4) -0.012(4)
O3 0.090(6) 0.039(4) 0.025(3) 0.007(3) -0.018(3) -0.014(4)
O4 0.059(5) 0.039(5) 0.042(4) 0.001(3) -0.006(3) -0.009(4)
O5 0.052(5) 0.054(5) 0.043(4) 0.022(3) -0.004(3) -0.008(4)
O6 0.043(5) 0.052(5) 0.035(3) 0.001(3) 0.003(3) -0.005(4)
N1 0.041(6) 0.029(5) 0.046(4) 0.009(4) 0.001(4) -0.001(4)
N2 0.038(6) 0.035(5) 0.058(5) -0.005(4) -0.012(4) 0.000(4)
N3 0.044(6) 0.046(6) 0.034(4) 0.002(4) 0.001(4) -0.003(5)
N4 0.045(6) 0.036(5) 0.038(4) -0.005(4) -0.014(4) 0.006(4)
N5 0.045(6) 0.039(5) 0.056(5) 0.007(4) -0.012(4) -0.012(5)
N6 0.065(7) 0.051(6) 0.032(4) 0.006(4) 0.008(4) -0.001(5)
C1 0.050(8) 0.046(7) 0.030(5) 0.000(4) 0.000(4) 0.002(6)
C2 0.066(9) 0.060(8) 0.036(6) 0.009(5) 0.006(5) -0.013(7)
C3 0.065(9) 0.051(8) 0.075(8) 0.003(6) 0.013(6) -0.022(7)
C4 0.063(9) 0.062(8) 0.062(7) -0.020(6) 0.012(6) -0.015(7)
C5 0.048(8) 0.052(8) 0.047(6) -0.007(5) 0.005(5) -0.009(6)
C6 0.044(7) 0.025(6) 0.035(5) 0.001(4) -0.001(4) 0.004(5)
C7 0.041(7) 0.033(6) 0.037(5) 0.008(4) -0.004(4) 0.003(5)
C8 0.039(7) 0.036(7) 0.045(5) 0.001(4) 0.005(5) -0.002(5)
C9 0.039(7) 0.040(7) 0.050(6) 0.004(5) 0.006(5) -0.005(6)
C10 0.057(9) 0.057(8) 0.064(7) 0.019(5) 0.001(6) -0.006(6)
C11 0.047(8) 0.063(8) 0.057(6) 0.002(5) 0.012(5) -0.018(6)
C12 0.061(9) 0.057(8) 0.077(7) 0.015(6) -0.003(6) -0.019(7)
C13 0.043(8) 0.053(8) 0.060(6) 0.005(5) 0.008(5) 0.006(6)
C14 0.061(9) 0.038(7) 0.073(8) 0.007(6) -0.025(6) -0.004(6)
C15 0.063(9) 0.036(7) 0.073(8) -0.014(6) -0.028(6) 0.007(6)
C16 0.082(10) 0.047(8) 0.054(7) -0.011(6) -0.004(6) 0.012(8)
C17 0.091(10) 0.072(9) 0.054(7) -0.027(6) -0.014(6) 0.013(8)
C18 0.089(13) 0.092(12) 0.078(9) -0.038(8) -0.034(8) 0.030(10)
C19 0.056(10) 0.073(11) 0.101(11) -0.040(8) -0.038(8) 0.015(8)
C20 0.063(10) 0.067(9) 0.082(8) -0.027(7) -0.021(6) 0.006(7)
C21 0.060(8) 0.036(7) 0.037(5) 0.004(5) 0.001(5) -0.014(6)
C22 0.063(8) 0.045(8) 0.043(6) -0.006(5) -0.007(5) -0.022(6)
C23 0.071(9) 0.036(7) 0.061(7) -0.012(5) -0.004(6) -0.018(6)
C24 0.050(8) 0.043(7) 0.084(8) 0.025(6) 0.006(6) -0.002(6)
C25 0.045(8) 0.043(7) 0.052(6) 0.008(5) -0.004(5) -0.010(6)
C26 0.041(7) 0.032(7) 0.046(5) 0.009(5) -0.002(5) -0.002(5)
C27 0.058(8) 0.042(7) 0.042(6) 0.009(5) -0.006(5) -0.006(6)
C28 0.046(8) 0.033(7) 0.059(6) -0.006(5) -0.016(5) -0.006(6)
C29 0.056(8) 0.040(7) 0.048(6) -0.014(5) -0.013(5) -0.002(6)
C30 0.029(7) 0.057(8) 0.075(7) -0.001(6) -0.008(5) 0.008(6)
C31 0.082(10) 0.061(8) 0.039(6) 0.004(5) -0.009(5) -0.013(7)
C32 0.092(10) 0.052(8) 0.050(6) -0.013(5) -0.016(6) -0.004(7)
C33 0.057(9) 0.065(9) 0.072(7) -0.021(6) 0.010(6) 0.017(7)
C34 0.040(7) 0.048(8) 0.045(6) -0.003(5) -0.008(5) -0.003(6)
C35 0.035(7) 0.029(7) 0.065(6) 0.006(5) -0.002(5) -0.002(5)
C36 0.051(8) 0.034(7) 0.079(8) 0.014(6) -0.007(6) -0.003(6)
C37 0.086(10) 0.064(9) 0.041(6) 0.022(5) -0.013(5) -0.019(7)
C38 0.103(12) 0.091(11) 0.061(8) 0.036(7) -0.033(7) -0.039(9)
C39 0.090(11) 0.068(10) 0.085(9) 0.036(7) -0.006(7) -0.038(8)
C40 0.042(8) 0.047(8) 0.088(8) 0.013(6) -0.003(6) -0.013(6)
C41 0.043(8) 0.030(6) 0.047(5) -0.008(5) 0.005(5) 0.000(5)
C42 0.048(8) 0.042(7) 0.037(5) -0.005(4) 0.007(5) -0.013(6)
C43 0.043(8) 0.039(7) 0.061(6) -0.011(5) 0.003(5) 0.002(6)
C44 0.066(9) 0.035(7) 0.066(7) 0.009(5) 0.006(6) -0.015(6)
C45 0.051(8) 0.047(7) 0.043(5) 0.004(5) 0.003(5) -0.010(6)
C46 0.027(7) 0.035(7) 0.050(5) -0.004(5) -0.009(5) -0.006(5)
C47 0.052(9) 0.053(8) 0.056(6) 0.014(6) 0.002(6) -0.010(7)
C54 0.042(8) 0.061(8) 0.064(7) -0.006(6) -0.006(6) -0.009(6)
C55 0.049(8) 0.038(7) 0.050(6) 0.008(5) 0.014(5) -0.002(6)
C56 0.044(8) 0.036(7) 0.060(6) 0.006(5) 0.003(6) -0.009(6)
C57 0.049(8) 0.071(9) 0.048(6) 0.023(5) -0.002(5) -0.010(6)
C58 0.065(10) 0.098(11) 0.057(7) 0.032(6) 0.005(7) 0.007(8)
C59 0.083(11) 0.082(10) 0.077(8) 0.043(7) 0.035(7) 0.006(9)
C60 0.063(10) 0.066(9) 0.072(8) 0.006(6) 0.004(6) -0.011(7)

loop_
_atom_type_symbol
_atom_type_description
_atom_type_scat_dispersion_real
_atom_type_scat_dispersion_imag
_atom_type_scat_source
Pt Pt -1.7033 8.3905 'International Tables Vol C Tables 4.2.6.8 and 6.1.1.4'
O O 0.0106 0.0060 'International Tables Vol C Tables 4.2.6.8 and 6.1.1.4'
N N 0.0061 0.0033 'International Tables Vol C Tables 4.2.6.8 and 6.1.1.4'
C C 0.0033 0.0016 'International Tables Vol C Tables 4.2.6.8 and 6.1.1.4'
H H 0.0000 0.0000 'International Tables Vol C Tables 4.2.6.8 and 6.1.1.4'

loop_
_geom_angle_atom_site_label_1
_geom_angle_atom_site_label_2
_geom_angle_atom_site_label_3
_geom_angle
N1 Pt1 N2 84.9(3)
N1 Pt1 O2 178.1(3)
N2 Pt1 O2 95.0(3)
N1 Pt1 O1 94.8(3)
N2 Pt1 O1 179.7(3)
O2 Pt1 O1 85.3(3)
N4 Pt2 N3 83.4(3)
N4 Pt2 O4 95.9(3)
N3 Pt2 O4 175.8(3)
N4 Pt2 O3 177.6(3)
N3 Pt2 O3 96.3(3)
O4 Pt2 O3 84.5(2)
N6 Pt3 N5 84.1(3)
N6 Pt3 O5 179.6(3)
N5 Pt3 O5 95.5(3)
N6 Pt3 O6 96.3(3)
N5 Pt3 O6 178.0(3)
O5 Pt3 O6 84.0(2)
C1 O1 Pt1 124.2(6)
C16 O2 Pt1 123.7(7)
C21 O3 Pt2 122.0(5)
C36 O4 Pt2 121.1(6)
C41 O5 Pt3 122.1(6)
C56 O6 Pt3 122.0(6)
C7 N1 C8 121.7(7)
C7 N1 Pt1 125.4(6)
C8 N1 Pt1 112.8(6)
C14 N2 C9 122.6(9)
C14 N2 Pt1 124.6(8)
C9 N2 Pt1 112.3(6)
C27 N3 C28 124.7(8)
C27 N3 Pt2 122.6(6)
C28 N3 Pt2 112.1(6)
C34 N4 C29 123.4(8)
C34 N4 Pt2 124.2(6)
C29 N4 Pt2 112.2(6)
C47 N5 C48 122.9(9)
C47 N5 Pt3 124.3(7)
C48 N5 Pt3 112.6(7)
C54 N6 C49 119.6(9)
C54 N6 Pt3 125.7(7)
C49 N6 Pt3 114.0(7)
O1 C1 C2 118.2(8)
O1 C1 C6 125.2(9)
C2 C1 C6 116.5(9)
C3 C2 C1 122.4(10)
C2 C3 C4 121.4(10)
C3 C4 C5 118.7(10)
C4 C5 C6 121.6(9)
C5 C6 C1 119.4(9)
C5 C6 C7 115.5(8)
C1 C6 C7 125.1(8)
N1 C7 C6 124.6(8)
N1 C8 C9 107.9(7)
N1 C8 C10 106.2(8)
C9 C8 C10 112.0(8)
N1 C8 C11 111.3(7)
C9 C8 C11 112.3(8)
C10 C8 C11 107.0(7)
C8 C9 C13 110.4(8)
C8 C9 N2 106.3(8)
C13 C9 N2 106.4(7)
C8 C9 C12 113.0(8)
C13 C9 C12 109.9(8)
N2 C9 C12 110.6(8)
N2 C14 C15 126.1(11)
C16 C15 C20 118.5(11)
C16 C15 C14 125.1(10)
C20 C15 C14 116.4(12)
O2 C16 C15 124.5(9)
O2 C16 C17 116.3(11)
C15 C16 C17 119.2(11)
C18 C17 C16 119.4(13)
C19 C18 C17 121.1(13)
C18 C19 C20 122.1(13)
C19 C20 C15 119.5(13)
O3 C21 C22 116.0(8)
O3 C21 C26 124.8(8)
C22 C21 C26 119.2(9)
C23 C22 C21 120.7(9)
C22 C23 C24 120.9(9)
C25 C24 C23 118.7(9)
C24 C25 C26 122.6(9)
C25 C26 C27 116.8(8)
C25 C26 C21 117.8(9)
C27 C26 C21 125.4(8)
N3 C27 C26 127.6(8)
N3 C28 C31 111.7(8)
N3 C28 C30 106.8(8)
C31 C28 C30 109.7(8)
N3 C28 C29 104.4(7)
C31 C28 C29 112.1(8)
C30 C28 C29 111.9(8)
N4 C29 C33 109.1(8)
N4 C29 C32 110.6(8)
C33 C29 C32 108.2(8)
N4 C29 C28 104.3(7)
C33 C29 C28 111.1(9)
C32 C29 C28 113.5(8)
N4 C34 C35 125.1(9)
C36 C35 C40 118.5(9)
C36 C35 C34 126.2(9)
C40 C35 C34 115.3(9)
O4 C36 C37 117.5(9)
O4 C36 C35 125.0(9)
C37 C36 C35 117.5(10)
C38 C37 C36 122.0(11)
C37 C38 C39 120.9(11)
C40 C39 C38 118.8(11)
C39 C40 C35 122.3(11)
O5 C41 C42 118.3(8)
O5 C41 C46 125.4(9)
C42 C41 C46 116.3(9)
C43 C42 C41 122.1(9)
C42 C43 C44 120.7(10)
C45 C44 C43 119.2(10)
C44 C45 C46 121.8(9)
C45 C46 C47 115.3(9)
C45 C46 C41 119.8(9)
C47 C46 C41 124.9(9)
N5 C47 C46 124.9(9)
C49 C48 C50 121.6(12)
C49 C48 N5 108.1(10)
C50 C48 N5 115.4(10)
C49 C48 C51 96.7(10)
C50 C48 C51 106.0(9)
N5 C48 C51 106.2(9)
C48 C49 C53 121.9(10)
C48 C49 N6 109.8(11)
C53 C49 N6 112.5(9)
C48 C49 C52 95.5(9)
C53 C49 C52 107.8(10)
N6 C49 C52 107.0(8)
N6 C54 C55 124.2(10)
C56 C55 C60 118.7(9)
C56 C55 C54 125.4(9)
C60 C55 C54 115.9(10)
O6 C56 C55 126.1(9)
O6 C56 C57 116.7(9)
C55 C56 C57 117.2(9)
C58 C57 C56 124.1(11)
C57 C58 C59 119.2(10)
C58 C59 C60 119.8(11)
C59 C60 C55 121.0(11)

loop_
_geom_bond_atom_site_label_1
_geom_bond_atom_site_label_2
_geom_bond_distance
Pt1 N1 1.947(7)
Pt1 N2 1.948(8)
Pt1 O2 1.985(6)
Pt1 O1 1.988(6)
Pt2 N4 1.961(7)
Pt2 N3 1.974(7)
Pt2 O4 1.998(5)
Pt2 O3 2.000(6)
Pt3 N6 1.897(9)
Pt3 N5 1.948(7)
Pt3 O5 1.978(6)
Pt3 O6 1.990(5)
O1 C1 1.300(10)
O2 C16 1.324(12)
O3 C21 1.335(10)
O4 C36 1.341(11)
O5 C41 1.322(10)
O6 C56 1.306(11)
N1 C7 1.300(10)
N1 C8 1.506(11)
N2 C14 1.274(11)
N2 C9 1.528(11)
N3 C27 1.284(11)
N3 C28 1.505(11)
N4 C34 1.285(10)
N4 C29 1.512(11)
N5 C47 1.317(11)
N5 C48 1.504(14)
N6 C54 1.292(11)
N6 C49 1.529(13)
C1 C2 1.403(13)
C1 C6 1.422(11)
C2 C3 1.351(13)
C3 C4 1.372(13)
C4 C5 1.375(13)
C5 C6 1.399(12)
C6 C7 1.457(12)
C8 C9 1.519(12)
C8 C10 1.559(12)
C8 C11 1.561(12)
C9 C13 1.527(12)
C9 C12 1.531(12)
C14 C15 1.447(14)
C15 C16 1.414(15)
C15 C20 1.437(14)
C16 C17 1.422(13)
C17 C18 1.389(16)
C18 C19 1.349(17)
C19 C20 1.367(14)
C21 C22 1.391(12)
C21 C26 1.438(11)
C22 C23 1.368(12)
C23 C24 1.416(13)
C24 C25 1.356(13)
C25 C26 1.401(12)
C26 C27 1.429(12)
C28 C31 1.530(11)
C28 C30 1.543(13)
C28 C29 1.553(13)
C29 C33 1.529(13)
C29 C32 1.533(12)
C34 C35 1.458(12)
C35 C36 1.405(13)
C35 C40 1.424(12)
C36 C37 1.397(12)
C37 C38 1.353(14)
C38 C39 1.394(15)
C39 C40 1.331(13)
C41 C42 1.419(12)
C41 C46 1.438(12)
C42 C43 1.360(12)
C43 C44 1.400(12)
C44 C45 1.364(13)
C45 C46 1.397(12)
C46 C47 1.431(12)
C48 C49 1.440(16)
C48 C50 1.463(13)
C48 C51 1.722(15)
C49 C53 1.517(14)
C49 C52 1.710(15)
C54 C55 1.453(12)
C55 C56 1.405(13)
C55 C60 1.426(13)
C56 C57 1.408(12)
C57 C58 1.355(13)
C58 C59 1.379(15)
C59 C60 1.391(13)
